data_4031865
loop_
_publ_author_name
'Picado, Alfredo'
'Li, ShengJian'
'Dieter, R. Karl'

_publ_section_title
;
 A Serendipitous Synthesis of Bis-Heterocyclic Spiro 3(2H)-Furanones.
;
_journal_issue 4
_journal_name_full 'The Journal of organic chemistry'
_journal_page_first 1391
_journal_page_last 1400
_journal_paper_doi 10.1021/acs.joc.5b02350
_journal_volume 81
_journal_year 2016
_chemical_formula_sum 'C11 H14 O2 S2'
_chemical_formula_weight 242.34
_space_group_crystal_system orthorhombic
_space_group_IT_number 61
_space_group_name_Hall '-P 2ac 2ab'
_space_group_name_H-M_alt 'P b c a'
_symmetry_space_group_name_Hall '-P 2ac 2ab'
_symmetry_space_group_name_H-M 'P b c a'
_atom_sites_solution_hydrogens geom
_atom_sites_solution_primary direct
_atom_sites_solution_secondary difmap
_audit_creation_method SHELXL-2014/7
_cell_angle_alpha 90
_cell_angle_beta 90
_cell_angle_gamma 90
_cell_formula_units_Z 8
_cell_length_a 11.059(2)
_cell_length_b 11.569(2)
_cell_length_c 17.329(4)
_cell_measurement_reflns_used 6723
_cell_measurement_temperature 200(2)
_cell_measurement_theta_max 26.7225
_cell_measurement_theta_min 2.5478
_cell_volume 2217.1(8)
_computing_cell_refinement 'CrystalClear (Rigaku/MSC, 2006)'
_computing_data_collection 'CrystalClear (Rigaku/MSC, 2006)'
_computing_data_reduction 'CrystalClear (Rigaku/MSC, 2006)'
_computing_molecular_graphics 'DIAMOND (Bradenburg, 1999)'
_computing_publication_material 'SHELXL-2014/7 (Sheldrick, 2014)'
_computing_structure_refinement 'SHELXL-2014/7 (Sheldrick, 2014)'
_computing_structure_solution 'SHELXS-97 (Sheldrick, 1990)'
_diffrn_ambient_temperature 200(2)
_diffrn_detector_area_resol_mean 14.6199
_diffrn_measured_fraction_theta_full 0.996
_diffrn_measured_fraction_theta_max 0.996
_diffrn_measurement_device_type 'Rigaku AFC8S'
_diffrn_measurement_method '\w scans'
_diffrn_radiation_type MoK\a
_diffrn_radiation_wavelength 0.71073
_diffrn_reflns_av_R_equivalents 0.0328
_diffrn_reflns_av_unetI/netI 0.0150
_diffrn_reflns_laue_measured_fraction_full 0.996
_diffrn_reflns_laue_measured_fraction_max 0.996
_diffrn_reflns_limit_h_max 10
_diffrn_reflns_limit_h_min -13
_diffrn_reflns_limit_k_max 13
_diffrn_reflns_limit_k_min -13
_diffrn_reflns_limit_l_max 20
_diffrn_reflns_limit_l_min -20
_diffrn_reflns_number 16191
_diffrn_reflns_point_group_measured_fraction_full 0.996
_diffrn_reflns_point_group_measured_fraction_max 0.996
_diffrn_reflns_theta_full 25.242
_diffrn_reflns_theta_max 25.249
_diffrn_reflns_theta_min 2.806
_diffrn_source 'fine-focus sealed tube'
_exptl_absorpt_coefficient_mu 0.456
_exptl_absorpt_correction_T_max 0.9473
_exptl_absorpt_correction_T_min 0.7842
_exptl_absorpt_correction_type multi-scan
_exptl_absorpt_process_details 'REQAB, CrystalClear'
_exptl_crystal_colour colorless
_exptl_crystal_density_diffrn 1.452
_exptl_crystal_density_meas ?
_exptl_crystal_density_method 'not measured'
_exptl_crystal_description plate
_exptl_crystal_F_000 1024
_exptl_crystal_size_max 0.560
_exptl_crystal_size_mid 0.350
_exptl_crystal_size_min 0.120
_refine_diff_density_max 0.728
_refine_diff_density_min -0.289
_refine_diff_density_rms 0.068
_refine_ls_extinction_method none
_refine_ls_goodness_of_fit_ref 1.105
_refine_ls_hydrogen_treatment constr
_refine_ls_matrix_type full
_refine_ls_number_parameters 136
_refine_ls_number_reflns 1997
_refine_ls_number_restraints 0
_refine_ls_restrained_S_all 1.105
_refine_ls_R_factor_all 0.0535
_refine_ls_R_factor_gt 0.0465
_refine_ls_shift/su_max 0.000
_refine_ls_shift/su_mean 0.000
_refine_ls_structure_factor_coef Fsqd
_refine_ls_weighting_details 'w=1/[\s^2^(Fo^2^)+(0.0420P)^2^+4.1273P] where P=(Fo^2^+2Fc^2^)/3'
_refine_ls_weighting_scheme calc
_refine_ls_wR_factor_gt 0.1063
_refine_ls_wR_factor_ref 0.1148
_reflns_Friedel_coverage 0.000
_reflns_number_gt 1775
_reflns_number_total 1997
_reflns_threshold_expression 'I > 2\s(I)'
_cod_data_source_file jo5b02350_si_002.cif
_cod_data_source_block cpd20
_cod_depositor_comments
;
The following automatic conversions were performed:

'_exptl_crystal_density_meas' value 'not measured' was changed to '?'
- the value is perceived as not measured.

Automatic conversion script
Id: cif_fix_values 4268 2015-11-12 08:31:59Z antanas 

 Adding full bibliography for 4031862--4031865.cif.
;
_cod_database_code 4031865
_shelx_shelxl_version_number 2014/7
_shelx_space_group_comment
;
The symmetry employed for this shelxl refinement is uniquely defined
by the following loop, which should always be used as a source of
symmetry information in preference to the above space-group names.
They are only intended as comments.
;
_shelx_estimated_absorpt_t_min 0.828
_shelx_estimated_absorpt_t_max 1.000

loop_
_space_group_symop_operation_xyz
'x, y, z'
'-x+1/2, -y, z+1/2'
'-x, y+1/2, -z+1/2'
'x+1/2, -y+1/2, -z'
'-x, -y, -z'
'x-1/2, y, -z-1/2'
'x, -y-1/2, z-1/2'
'-x-1/2, y-1/2, z'

loop_
_atom_site_label
_atom_site_type_symbol
_atom_site_fract_x
_atom_site_fract_y
_atom_site_fract_z
_atom_site_U_iso_or_equiv
_atom_site_adp_type
_atom_site_occupancy
_atom_site_site_symmetry_order
_atom_site_calc_flag
_atom_site_refinement_flags_posn
_atom_site_refinement_flags_adp
S1 S 0.11515(6) 0.11404(6) 0.05674(4) 0.0295(2) Uani 1 1 d . .
S2 S 0.29956(6) 0.30759(6) 0.06424(4) 0.0309(2) Uani 1 1 d . .
O1 O 0.35330(17) 0.08122(16) 0.06228(10) 0.0260(4) Uani 1 1 d . .
C1 C 0.1350(3) 0.1368(3) -0.04633(16) 0.0316(6) Uani 1 1 d . .
H1A H 0.2020 0.0872 -0.0647 0.038 Uiso 1 1 calc R U
H1B H 0.0605 0.1119 -0.0733 0.038 Uiso 1 1 calc R U
O2 O 0.2048(2) 0.2085(2) 0.22290(12) 0.0434(6) Uani 1 1 d . .
C6 C 0.3673(2) 0.0758(3) 0.19430(15) 0.0286(6) Uani 1 1 d . .
C5 C 0.2698(3) 0.1544(2) 0.17912(15) 0.0297(6) Uani 1 1 d . .
C4 C 0.2613(2) 0.1615(2) 0.08998(14) 0.0248(5) Uani 1 1 d . .
C7 C 0.4086(2) 0.0368(2) 0.12620(15) 0.0255(5) Uani 1 1 d . .
C3 C 0.2846(3) 0.3018(3) -0.03968(17) 0.0357(7) Uani 1 1 d . .
H3A H 0.3002 0.3799 -0.0608 0.043 Uiso 1 1 calc R U
H3B H 0.3476 0.2495 -0.0604 0.043 Uiso 1 1 calc R U
C10 C 0.5025(3) -0.0629(3) 0.26052(18) 0.0442(8) Uani 1 1 d . .
H10A H 0.5549 -0.0693 0.3066 0.053 Uiso 1 1 calc R U
H10B H 0.4525 -0.1338 0.2577 0.053 Uiso 1 1 calc R U
C8 C 0.5065(2) -0.0488(2) 0.11507(15) 0.0287(6) Uani 1 1 d . .
H8A H 0.5591 -0.0248 0.0717 0.034 Uiso 1 1 calc R U
H8B H 0.4715 -0.1253 0.1025 0.034 Uiso 1 1 calc R U
C2 C 0.1620(3) 0.2610(3) -0.06823(17) 0.0358(7) Uani 1 1 d . .
H2A H 0.0984 0.3116 -0.0465 0.043 Uiso 1 1 calc R U
H2B H 0.1592 0.2684 -0.1251 0.043 Uiso 1 1 calc R U
C11 C 0.4196(3) 0.0409(3) 0.27029(16) 0.0384(7) Uani 1 1 d . .
H11A H 0.3534 0.0213 0.3065 0.046 Uiso 1 1 calc R U
H11B H 0.4658 0.1062 0.2924 0.046 Uiso 1 1 calc R U
C9 C 0.5811(3) -0.0567(3) 0.18987(18) 0.0433(8) Uani 1 1 d . .
H9A H 0.6331 -0.1263 0.1877 0.052 Uiso 1 1 calc R U
H9B H 0.6344 0.0118 0.1937 0.052 Uiso 1 1 calc R U

loop_
_atom_site_aniso_label
_atom_site_aniso_U_11
_atom_site_aniso_U_22
_atom_site_aniso_U_33
_atom_site_aniso_U_23
_atom_site_aniso_U_13
_atom_site_aniso_U_12
S1 0.0250(4) 0.0313(4) 0.0321(4) 0.0041(3) -0.0009(3) -0.0031(3)
S2 0.0316(4) 0.0240(4) 0.0372(4) -0.0006(3) -0.0006(3) -0.0022(3)
O1 0.0293(10) 0.0274(10) 0.0212(9) 0.0005(7) 0.0001(7) 0.0065(8)
C1 0.0299(14) 0.0351(15) 0.0297(14) -0.0014(12) -0.0066(11) 0.0020(12)
O2 0.0455(12) 0.0552(14) 0.0295(11) -0.0057(10) 0.0069(9) 0.0157(11)
C6 0.0256(13) 0.0358(15) 0.0243(13) -0.0008(11) -0.0007(11) -0.0004(11)
C5 0.0298(14) 0.0358(15) 0.0236(13) -0.0018(11) 0.0017(11) 0.0022(12)
C4 0.0255(13) 0.0256(13) 0.0233(12) 0.0006(10) 0.0010(10) 0.0024(10)
C7 0.0263(13) 0.0269(13) 0.0232(12) 0.0005(10) -0.0015(10) -0.0018(11)
C3 0.0427(17) 0.0285(15) 0.0359(15) 0.0092(12) 0.0067(13) -0.0020(12)
C10 0.0506(18) 0.0520(19) 0.0301(16) 0.0064(14) -0.0115(14) 0.0088(16)
C8 0.0293(13) 0.0296(13) 0.0273(13) -0.0021(11) -0.0013(11) 0.0054(11)
C2 0.0425(16) 0.0359(16) 0.0291(14) 0.0073(12) -0.0040(12) 0.0063(13)
C11 0.0359(16) 0.0569(19) 0.0225(14) 0.0032(12) -0.0008(12) 0.0062(14)
C9 0.0383(17) 0.053(2) 0.0387(17) -0.0012(14) -0.0062(14) 0.0103(15)

loop_
_atom_type_symbol
_atom_type_description
_atom_type_scat_dispersion_real
_atom_type_scat_dispersion_imag
_atom_type_scat_source
C C 0.0033 0.0016 'International Tables Vol C Tables 4.2.6.8 and 6.1.1.4'
H H 0.0000 0.0000 'International Tables Vol C Tables 4.2.6.8 and 6.1.1.4'
O O 0.0106 0.0060 'International Tables Vol C Tables 4.2.6.8 and 6.1.1.4'
S S 0.1246 0.1234 'International Tables Vol C Tables 4.2.6.8 and 6.1.1.4'

loop_
_geom_angle_atom_site_label_1
_geom_angle_atom_site_label_2
_geom_angle_atom_site_label_3
_geom_angle
C4 S1 C1 99.32(13)
C4 S2 C3 100.99(13)
C7 O1 C4 106.54(19)
C2 C1 S1 114.0(2)
C2 C1 H1A 108.8
S1 C1 H1A 108.8
C2 C1 H1B 108.8
S1 C1 H1B 108.8
H1A C1 H1B 107.6
C7 C6 C5 107.9(2)
C7 C6 C11 123.5(3)
C5 C6 C11 128.6(3)
O2 C5 C6 130.9(3)
O2 C5 C4 123.9(2)
C6 C5 C4 105.2(2)
O1 C4 C5 104.6(2)
O1 C4 S2 110.62(17)
C5 C4 S2 106.39(18)
O1 C4 S1 109.08(17)
C5 C4 S1 110.95(18)
S2 C4 S1 114.71(14)
C6 C7 O1 115.8(2)
C6 C7 C8 126.0(2)
O1 C7 C8 118.3(2)
C2 C3 S2 114.6(2)
C2 C3 H3A 108.6
S2 C3 H3A 108.6
C2 C3 H3B 108.6
S2 C3 H3B 108.6
H3A C3 H3B 107.6
C9 C10 C11 113.7(3)
C9 C10 H10A 108.8
C11 C10 H10A 108.8
C9 C10 H10B 108.8
C11 C10 H10B 108.8
H10A C10 H10B 107.7
C7 C8 C9 108.8(2)
C7 C8 H8A 109.9
C9 C8 H8A 109.9
C7 C8 H8B 109.9
C9 C8 H8B 109.9
H8A C8 H8B 108.3
C1 C2 C3 112.9(2)
C1 C2 H2A 109.0
C3 C2 H2A 109.0
C1 C2 H2B 109.0
C3 C2 H2B 109.0
H2A C2 H2B 107.8
C6 C11 C10 110.4(2)
C6 C11 H11A 109.6
C10 C11 H11A 109.6
C6 C11 H11B 109.6
C10 C11 H11B 109.6
H11A C11 H11B 108.1
C10 C9 C8 112.3(3)
C10 C9 H9A 109.2
C8 C9 H9A 109.2
C10 C9 H9B 109.2
C8 C9 H9B 109.2
H9A C9 H9B 107.9

loop_
_geom_bond_atom_site_label_1
_geom_bond_atom_site_label_2
_geom_bond_distance
S1 C4 1.801(3)
S1 C1 1.819(3)
S2 C4 1.799(3)
S2 C3 1.810(3)
O1 C7 1.365(3)
O1 C4 1.459(3)
C1 C2 1.516(4)
C1 H1A 0.9900
C1 H1B 0.9900
O2 C5 1.218(3)
C6 C7 1.343(4)
C6 C5 1.435(4)
C6 C11 1.494(4)
C5 C4 1.550(4)
C7 C8 1.480(4)
C3 C2 1.519(4)
C3 H3A 0.9900
C3 H3B 0.9900
C10 C9 1.503(5)
C10 C11 1.520(4)
C10 H10A 0.9900
C10 H10B 0.9900
C8 C9 1.539(4)
C8 H8A 0.9900
C8 H8B 0.9900
C2 H2A 0.9900
C2 H2B 0.9900
C11 H11A 0.9900
C11 H11B 0.9900
C9 H9A 0.9900
C9 H9B 0.9900

loop_
_geom_torsion_atom_site_label_1
_geom_torsion_atom_site_label_2
_geom_torsion_atom_site_label_3
_geom_torsion_atom_site_label_4
_geom_torsion
C4 S1 C1 C2 -59.9(2)
C7 C6 C5 O2 178.7(3)
C11 C6 C5 O2 -2.2(5)
C7 C6 C5 C4 -2.3(3)
C11 C6 C5 C4 176.8(3)
C7 O1 C4 C5 -1.3(3)
C7 O1 C4 S2 112.88(19)
C7 O1 C4 S1 -120.05(18)
O2 C5 C4 O1 -178.7(3)
C6 C5 C4 O1 2.2(3)
O2 C5 C4 S2 64.2(3)
C6 C5 C4 S2 -114.9(2)
O2 C5 C4 S1 -61.2(3)
C6 C5 C4 S1 119.7(2)
C3 S2 C4 O1 67.3(2)
C3 S2 C4 C5 -179.65(18)
C3 S2 C4 S1 -56.59(17)
C1 S1 C4 O1 -66.75(19)
C1 S1 C4 C5 178.55(19)
C1 S1 C4 S2 57.97(17)
C5 C6 C7 O1 1.6(3)
C11 C6 C7 O1 -177.5(3)
C5 C6 C7 C8 -178.0(3)
C11 C6 C7 C8 2.8(5)
C4 O1 C7 C6 -0.1(3)
C4 O1 C7 C8 179.6(2)
C4 S2 C3 C2 55.8(2)
C6 C7 C8 C9 -18.3(4)
O1 C7 C8 C9 162.0(2)
S1 C1 C2 C3 67.2(3)
S2 C3 C2 C1 -64.6(3)
C7 C6 C11 C10 -13.3(4)
C5 C6 C11 C10 167.8(3)
C9 C10 C11 C6 41.0(4)
C11 C10 C9 C8 -59.6(4)
C7 C8 C9 C10 45.0(4)
